data_2012792
loop_
_publ_author_name
'Bennazha, J.'
'Boukhari, Ali'
'Holt, Elizabeth M.'

_publ_section_title
;
 Sodium silver tricobalt bis(diphosphate) and sodium silver copper(II)
 diphosphate
;
_journal_issue 7
_journal_name_full 'Acta Crystallographica Section C'
_journal_page_first i87
_journal_page_last i89
_journal_paper_doi 10.1107/S0108270102008922
_journal_volume 58
_journal_year 2002
_chemical_formula_structural 'Ag0.58  Na1.42 Co3 (P2 O7)2'
_chemical_formula_sum 'Ag0.58 Co3 Na1.42 O14 P4'
_chemical_formula_weight 619.88
_chemical_name_common 'Sodium silver tricobalt diphosphate'
_chemical_name_systematic
;
Sodium silver tricobalt diphosphate
;
_space_group_IT_number 2
_symmetry_cell_setting triclinic
_symmetry_space_group_name_Hall '-P 1'
_symmetry_space_group_name_H-M 'P -1'
_atom_sites_solution_primary direct
_atom_sites_solution_secondary difmap
_cell_angle_alpha 80.930(10)
_cell_angle_beta 81.80(3)
_cell_angle_gamma 72.92(2)
_cell_formula_units_Z 2
_cell_length_a 5.296(2)
_cell_length_b 6.3590(10)
_cell_length_c 16.238(4)
_cell_measurement_reflns_used 21
_cell_measurement_temperature 293(2)
_cell_measurement_theta_max 10.08
_cell_measurement_theta_min 5.84
_cell_volume 513.5(3)
_computing_cell_refinement XSCANS
_computing_data_collection 'XSCANS (Siemens, 1991)'
_computing_data_reduction XSCANS
_computing_molecular_graphics 'ORTEP-3 (Farrugia, 1997)'
_computing_structure_refinement 'SHELXL97 (Sheldrick, 1997)'
_computing_structure_solution 'SHELXS97 (Sheldrick, 1990)'
_diffrn_ambient_temperature 293(2)
_diffrn_measured_fraction_theta_full 0.999
_diffrn_measured_fraction_theta_max 0.999
_diffrn_measurement_device_type 'Syntex P4 four-circle'
_diffrn_measurement_method \q/2\q
_diffrn_radiation_monochromator graphite
_diffrn_radiation_source 'fine-focus sealed tube'
_diffrn_radiation_type MoK\a
_diffrn_radiation_wavelength 0.71073
_diffrn_reflns_av_R_equivalents 0.021
_diffrn_reflns_av_sigmaI/netI 0.043
_diffrn_reflns_limit_h_max 7
_diffrn_reflns_limit_h_min -1
_diffrn_reflns_limit_k_max 8
_diffrn_reflns_limit_k_min -8
_diffrn_reflns_limit_l_max 22
_diffrn_reflns_limit_l_min -22
_diffrn_reflns_number 3887
_diffrn_reflns_theta_full 30.00
_diffrn_reflns_theta_max 30.00
_diffrn_reflns_theta_min 2.55
_diffrn_standards_decay_% 0.000
_diffrn_standards_interval_count 97
_diffrn_standards_number 3
_exptl_absorpt_coefficient_mu 6.641
_exptl_absorpt_correction_T_max 0.515
_exptl_absorpt_correction_T_min 0.467
_exptl_absorpt_correction_type '\y scan'
_exptl_absorpt_process_details '(XEMP; Siemens, 1991)'
_exptl_crystal_colour 'dark blue'
_exptl_crystal_density_diffrn 4.009
_exptl_crystal_density_method 'not measured'
_exptl_crystal_description chunk
_exptl_crystal_F_000 592
_exptl_crystal_size_max 0.1
_exptl_crystal_size_mid 0.1
_exptl_crystal_size_min 0.1
_refine_diff_density_max 0.06
_refine_diff_density_min -0.07
_refine_ls_extinction_coef 0.0048(11)
_refine_ls_extinction_expression Fc^*^=kFc[1+0.001xFc^2^\l^3^/sin(2\q)]^-1/4^
_refine_ls_extinction_method 'SHELXL97 (Sheldrick, 1997)'
_refine_ls_goodness_of_fit_ref 1.048
_refine_ls_hydrogen_treatment none
_refine_ls_matrix_type full
_refine_ls_number_parameters 213
_refine_ls_number_reflns 2995
_refine_ls_number_restraints 2
_refine_ls_restrained_S_all 1.047
_refine_ls_R_factor_all 0.050
_refine_ls_R_factor_gt 0.040
_refine_ls_shift/su_max <0.001
_refine_ls_shift/su_mean 0.000
_refine_ls_structure_factor_coef Fsqd
_refine_ls_weighting_details 'calc w = 1/[\s^2^(Fo^2^)+(0.0663P)^2^] where P=(Fo^2^+2Fc^2^)/3'
_refine_ls_weighting_scheme calc
_refine_ls_wR_factor_gt 0.101
_refine_ls_wR_factor_ref 0.107
_reflns_number_gt 2534
_reflns_number_total 2995
_reflns_threshold_expression I>2\s(I)
_cod_data_source_file br1368.cif
_cod_data_source_block I
_cod_original_cell_volume 513.5(2)
_cod_original_formula_sum 'Ag0.58  Co3 Na1.42 O14 P4 '
_cod_database_code 2012792
_cod_database_fobs_code 2012792

loop_
_symmetry_equiv_pos_as_xyz
'x, y, z'
'-x, -y, -z'

loop_
_atom_site_label
_atom_site_fract_x
_atom_site_fract_y
_atom_site_fract_z
_atom_site_U_iso_or_equiv
_atom_site_adp_type
_atom_site_calc_flag
_atom_site_refinement_flags
_atom_site_occupancy
_atom_site_disorder_assembly
_atom_site_disorder_group
_atom_site_type_symbol
Co1 1.23425(11) 0.96160(8) 0.34055(3) 0.00901(14) Uani d . 1 . . Co
Co2 0.80340(12) 0.71808(9) 0.41125(4) 0.01018(14) Uani d . 1 . . Co
Co3 0.96264(12) 0.36526(9) 0.19545(3) 0.00979(14) Uani d . 1 . . Co
Na1 0.09797(17) 0.25188(14) 0.97986(5) 0.0217(3) Uani d P 0.659(3) . . Na
Ag1 0.09797(17) 0.25188(14) 0.97986(5) 0.0217(3) Uani d P 0.341(3) . . Ag
Na2 0.3906(2) 0.72922(16) 0.13722(6) 0.0197(3) Uani d P 0.765(3) . . Na
Ag2 0.3906(2) 0.72922(16) 0.13722(6) 0.0197(3) Uani d P 0.235(3) . . Ag
P1 0.8110(2) -0.09808(16) 0.21710(6) 0.00766(19) Uani d . 1 . . P
O11 0.9431(6) -0.3030(5) 0.17431(18) 0.0129(6) Uani d . 1 . . O
O12 0.6445(6) -0.1368(5) 0.29903(18) 0.0102(5) Uani d . 1 . . O
O13 1.0115(6) 0.0257(5) 0.22299(19) 0.0108(5) Uani d . 1 . . O
O14 0.5943(6) 0.0482(5) 0.1573(2) 0.0150(6) Uani d . 1 . . O
P2 0.5659(2) 0.25057(17) 0.08228(6) 0.0097(2) Uani d . 1 . . P
O21 0.7277(6) 0.3973(5) 0.09851(19) 0.0139(6) Uani d . 1 . . O
O22 0.2705(6) 0.3568(5) 0.0910(2) 0.0153(6) Uani d . 1 . . O
O23 0.6746(8) 0.1474(6) 0.0030(2) 0.0216(7) Uani d . 1 . . O
P3 0.7048(2) 0.21744(16) 0.45848(6) 0.00687(19) Uani d . 1 . . P
O31 0.8802(6) 0.0146(4) 0.41945(18) 0.0092(5) Uani d . 1 . . O
O32 0.5896(6) 0.1575(5) 0.54735(17) 0.0099(5) Uani d . 1 . . O
O33 0.8365(6) 0.3989(5) 0.4503(2) 0.0134(6) Uani d . 1 . . O
O34 0.4405(6) 0.2999(5) 0.41178(18) 0.0132(6) Uani d . 1 . . O
P4 0.3575(2) 0.42729(16) 0.32343(6) 0.00725(19) Uani d . 1 . . P
O41 0.1744(6) 0.6529(5) 0.34236(19) 0.0101(5) Uani d . 1 . . O
O42 0.2019(6) 0.2891(4) 0.29514(18) 0.0103(5) Uani d . 1 . . O
O43 0.5949(7) 0.4470(5) 0.2654(2) 0.0161(6) Uani d . 1 . . O

loop_
_atom_site_aniso_label
_atom_site_aniso_U_11
_atom_site_aniso_U_22
_atom_site_aniso_U_33
_atom_site_aniso_U_12
_atom_site_aniso_U_13
_atom_site_aniso_U_23
Co1 0.0097(3) 0.0065(2) 0.0105(3) -0.00272(19) 0.0005(2) -0.00060(18)
Co2 0.0103(3) 0.0064(2) 0.0132(3) -0.00295(19) 0.0018(2) -0.00095(18)
Co3 0.0109(3) 0.0082(2) 0.0106(3) -0.0033(2) -0.0015(2) -0.00055(18)
Na1 0.0231(5) 0.0296(5) 0.0156(4) -0.0115(3) 0.0004(3) -0.0062(3)
Ag1 0.0231(5) 0.0296(5) 0.0156(4) -0.0115(3) 0.0004(3) -0.0062(3)
Na2 0.0161(5) 0.0215(5) 0.0209(5) -0.0039(4) -0.0012(4) -0.0046(3)
Ag2 0.0161(5) 0.0215(5) 0.0209(5) -0.0039(4) -0.0012(4) -0.0046(3)
P1 0.0088(4) 0.0068(4) 0.0078(4) -0.0032(3) 0.0006(3) -0.0017(3)
O11 0.0178(15) 0.0103(12) 0.0102(13) -0.0041(11) 0.0027(11) -0.0037(10)
O12 0.0084(13) 0.0135(13) 0.0080(12) -0.0036(11) 0.0026(10) -0.0013(10)
O13 0.0106(14) 0.0085(12) 0.0141(13) -0.0042(10) -0.0012(11) -0.0008(10)
O14 0.0130(15) 0.0162(14) 0.0160(14) -0.0070(12) -0.0043(12) 0.0059(11)
P2 0.0097(5) 0.0099(4) 0.0091(4) -0.0023(4) -0.0007(4) -0.0010(3)
O21 0.0152(15) 0.0133(13) 0.0146(14) -0.0065(12) -0.0038(12) 0.0015(11)
O22 0.0107(14) 0.0166(14) 0.0172(15) -0.0020(12) -0.0016(12) -0.0009(11)
O23 0.030(2) 0.0205(16) 0.0161(15) -0.0106(15) 0.0030(14) -0.0068(12)
P3 0.0074(4) 0.0057(4) 0.0070(4) -0.0016(3) 0.0006(3) -0.0008(3)
O31 0.0084(13) 0.0065(12) 0.0123(13) -0.0011(10) 0.0001(10) -0.0027(10)
O32 0.0111(14) 0.0117(12) 0.0060(12) -0.0040(11) 0.0012(10) 0.0009(10)
O33 0.0143(14) 0.0082(12) 0.0182(14) -0.0059(11) 0.0023(12) -0.0008(11)
O34 0.0110(14) 0.0148(13) 0.0115(13) -0.0017(11) -0.0034(11) 0.0033(11)
P4 0.0078(4) 0.0058(4) 0.0078(4) -0.0017(3) 0.0001(3) -0.0011(3)
O41 0.0099(13) 0.0066(12) 0.0145(13) -0.0025(10) -0.0016(11) -0.0027(10)
O42 0.0138(14) 0.0080(12) 0.0119(13) -0.0069(11) -0.0022(11) -0.0014(10)
O43 0.0149(15) 0.0175(14) 0.0163(14) -0.0077(12) 0.0078(12) -0.0056(11)

loop_
_atom_type_symbol
_atom_type_description
_atom_type_scat_dispersion_real
_atom_type_scat_dispersion_imag
_atom_type_scat_source
O O 0.0106 0.0060 'International Tables Vol C Tables 4.2.6.8 and 6.1.1.4'
P P 0.1023 0.0942 'International Tables Vol C Tables 4.2.6.8 and 6.1.1.4'
Co Co 0.3494 0.9721 'International Tables Vol C Tables 4.2.6.8 and 6.1.1.4'
Na Na 0.0362 0.0249 'International Tables Vol C Tables 4.2.6.8 and 6.1.1.4'
Ag Ag -0.8971 1.1015 'International Tables Vol C Tables 4.2.6.8 and 6.1.1.4'

loop_
_geom_angle_atom_site_label_1
_geom_angle_atom_site_label_2
_geom_angle_atom_site_label_3
_geom_angle_site_symmetry_1
_geom_angle_site_symmetry_3
_geom_angle
_geom_angle_publ_flag
O42 Co1 O41 1_665 1_655 155.16(12) no
O42 Co1 O31 1_665 1_565 97.19(11) no
O41 Co1 O31 1_655 1_565 82.56(11) no
O42 Co1 O32 1_665 2_766 116.49(12) no
O41 Co1 O32 1_655 2_766 88.25(11) no
O31 Co1 O32 1_565 2_766 83.91(12) no
O42 Co1 O12 1_665 1_665 92.35(12) no
O41 Co1 O12 1_655 1_665 95.61(11) no
O31 Co1 O12 1_565 1_665 160.93(12) no
O32 Co1 O12 2_766 1_665 77.05(12) no
O42 Co1 O13 1_665 1_565 75.22(11) no
O41 Co1 O13 1_655 1_565 79.95(11) no
O31 Co1 O13 1_565 1_565 91.93(12) no
O32 Co1 O13 2_766 1_565 167.92(11) no
O12 Co1 O13 1_665 1_565 106.51(11) no
O33 Co2 O32 . 2_666 98.00(12) no
O33 Co2 O31 . 1_565 151.69(13) no
O32 Co2 O31 2_666 1_565 91.45(11) no
O33 Co2 O41 . 1_655 93.48(12) no
O32 Co2 O41 2_666 1_655 165.02(11) no
O31 Co2 O41 1_565 1_655 82.81(11) no
O33 Co2 O12 . 1_565 120.02(13) no
O32 Co2 O12 2_666 1_565 78.82(11) no
O31 Co2 O12 1_565 1_565 87.94(12) no
O41 Co2 O12 1_655 1_565 87.13(12) no
O11 Co3 O13 1_565 . 174.79(13) no
O11 Co3 O43 1_565 . 88.47(12) no
O13 Co3 O43 . . 93.67(12) no
O11 Co3 O21 1_565 . 91.71(12) no
O13 Co3 O21 . . 93.28(12) no
O43 Co3 O21 . . 82.35(13) no
O11 Co3 O42 1_565 1_655 95.68(12) no
O13 Co3 O42 . 1_655 79.33(11) no
O43 Co3 O42 . 1_655 98.00(13) no
O21 Co3 O42 . 1_655 172.60(11) no
O11 Co3 O22 1_565 1_655 81.05(12) no
O13 Co3 O22 . 1_655 98.17(12) no
O43 Co3 O22 . 1_655 160.78(13) no
O21 Co3 O22 . 1_655 81.90(13) no
O42 Co3 O22 1_655 1_655 99.04(12) no
O23 Na1 O11 1_456 2_656 87.89(11) no
O23 Na1 O23 1_456 2_656 86.97(13) no
O11 Na1 O23 2_656 2_656 98.65(11) no
O23 Na1 O22 1_456 1_556 121.48(12) no
O11 Na1 O22 2_656 1_556 146.52(11) no
O23 Na1 O22 2_656 1_556 98.62(12) no
O23 Na1 O21 1_456 1_456 58.27(10) no
O11 Na1 O21 2_656 1_456 127.30(11) no
O23 Na1 O21 2_656 1_456 116.44(11) no
O22 Na1 O21 1_556 1_456 67.69(11) no
O23 Na1 O21 1_456 2_666 137.10(11) no
O11 Na1 O21 2_656 2_666 69.25(10) no
O23 Na1 O21 2_656 2_666 130.79(12) no
O22 Na1 O21 1_556 2_666 77.75(10) no
O21 Na1 O21 1_456 2_666 107.41(8) no
O23 Na1 O22 1_456 2_566 77.31(11) no
O11 Na1 O22 2_656 2_566 61.18(9) no
O23 Na1 O22 2_656 2_566 154.43(11) no
O22 Na1 O22 1_556 2_566 106.76(9) no
O21 Na1 O22 1_456 2_566 71.95(10) no
O21 Na1 O22 2_666 2_566 59.96(10) no
O23 Na1 O11 1_556 2_656 107.9(11) no
O23 Na1 O23 1_556 1_456 150.3(11) no
O23 Na1 O23 1_556 2_656 66.3(11) no
O23 Na1 O22 1_556 1_556 54.8(11) no
O23 Na1 O22 1_556 2_566 132.3(11) no
O23 Na1 O21 1_556 1_456 121.4(11) no
O23 Na1 O21 1_556 2_666 72.6(11) no
O23 Na2 O11 2_665 1_465 93.58(12) no
O23 Na2 O21 2_665 . 90.85(12) no
O11 Na2 O21 1_465 . 116.52(11) no
O23 Na2 O14 2_665 1_565 94.99(11) no
O11 Na2 O14 1_465 1_565 129.73(10) no
O21 Na2 O14 . 1_565 112.77(11) no
O23 Na2 O43 2_665 . 155.88(11) no
O11 Na2 O43 1_465 . 95.42(11) no
O21 Na2 O43 . . 65.12(10) no
O14 Na2 O43 1_565 . 96.34(10) no
O23 Na2 O13 2_665 1_465 104.47(11) no
O11 Na2 O13 1_465 1_465 57.62(10) no
O21 Na2 O13 . 1_465 163.61(10) no
O14 Na2 O13 1_565 1_465 72.28(10) no
O43 Na2 O13 . 1_465 99.25(10) no
O23 Na2 O22 2_665 . 79.92(11) no
O11 Na2 O22 1_465 . 62.20(9) no
O21 Na2 O22 . . 56.49(10) no
O14 Na2 O22 1_565 . 167.65(10) no
O43 Na2 O22 . . 84.60(10) no
O13 Na2 O22 1_465 . 119.80(10) no
O23 Na2 O11 2_665 1_565 112.45(12) no
O11 Na2 O11 1_465 1_565 153.97(13) no
O21 Na2 O11 . 1_565 65.27(9) no
O14 Na2 O11 1_565 1_565 50.83(9) no
O43 Na2 O11 . 1_565 60.79(9) no
O13 Na2 O11 1_465 1_565 112.62(9) no
O22 Na2 O11 . 1_565 120.70(9) no
O11 P1 O12 . . 114.78(17) no
O11 P1 O13 . . 110.30(18) no
O12 P1 O13 . . 113.94(17) no
O11 P1 O14 . . 104.36(18) no
O12 P1 O14 . . 102.70(17) no
O13 P1 O14 . . 109.96(17) no
P1 O14 P2 . . 138.5(2) no
O23 P2 O22 . . 115.2(2) no
O23 P2 O21 . . 111.1(2) no
O22 P2 O21 . . 113.94(19) no
O23 P2 O14 . . 106.21(19) no
O22 P2 O14 . . 101.34(18) no
O21 P2 O14 . . 107.97(17) no
O33 P3 O31 . . 112.66(17) no
O33 P3 O32 . . 113.75(17) no
O31 P3 O32 . . 112.14(16) no
O33 P3 O34 . . 110.46(18) no
O31 P3 O34 . . 106.59(17) no
O32 P3 O34 . . 100.30(17) no
P4 O34 P3 . . 136.8(2) no
O43 P4 O41 . . 112.21(18) no
O43 P4 O42 . . 113.96(18) no
O41 P4 O42 . . 110.60(17) no
O43 P4 O34 . . 110.84(19) no
O41 P4 O34 . . 104.98(17) no
O42 P4 O34 . . 103.52(17) no

loop_
_geom_bond_atom_site_label_1
_geom_bond_atom_site_label_2
_geom_bond_site_symmetry_2
_geom_bond_distance
_geom_bond_publ_flag
Co1 O42 1_665 2.062(3) yes
Co1 O41 1_655 2.073(3) yes
Co1 O31 1_565 2.086(3) yes
Co1 O32 2_766 2.096(3) yes
Co1 O12 1_665 2.117(3) yes
Co1 O13 1_565 2.306(3) yes
Co2 O33 . 1.992(3) yes
Co2 O32 2_666 2.052(3) yes
Co2 O31 1_565 2.070(3) yes
Co2 O41 1_655 2.079(3) yes
Co2 O12 1_565 2.081(3) yes
Co3 O11 1_565 2.057(3) yes
Co3 O13 . 2.081(3) yes
Co3 O43 . 2.077(3) yes
Co3 O21 . 2.092(3) yes
Co3 O42 1_655 2.107(3) yes
Co3 O22 1_655 2.174(3) yes
Na1 O23 1_456 2.483(4) yes
Na1 O11 2_656 2.506(3) yes
Na1 O23 2_656 2.460(4) yes
Na1 O22 1_556 2.397(3) yes
Na1 O21 1_456 2.614(3) yes
Na1 O21 2_666 2.725(3) yes
Na1 O22 2_566 2.866(3) yes
Na1 O23 1_556 2.994(3) yes
Na2 O23 2_665 2.329(4) yes
Na2 O11 1_465 2.421(3) yes
Na2 O21 . 2.433(3) yes
Na2 O14 1_565 2.642(3) yes
Na2 O43 . 2.655(4) yes
Na2 O13 1_465 2.708(3) yes
Na2 O22 . 2.856(3) yes
Na2 O11 1_565 3.013(4) yes
P1 O11 . 1.510(3) no
P1 O12 . 1.516(3) no
P1 O13 . 1.517(3) no
P1 O14 . 1.591(3) no
O14 P2 . 1.614(3) no
P2 O23 . 1.500(3) no
P2 O22 . 1.506(3) no
P2 O21 . 1.512(3) no
P3 O33 . 1.495(3) no
P3 O31 . 1.521(3) no
P3 O32 . 1.521(3) no
P3 O34 . 1.599(3) no
O34 P4 . 1.585(3) no
P4 O43 . 1.484(3) no
P4 O41 . 1.527(3) no
P4 O42 . 1.524(3) no
